data_9004684
loop_
_publ_author_name
'Sokolova, E. V.'
'Hawthorne, F. C.'

_publ_section_title
;
 Reconsideration of the crystal structure of paranatisite and the crystal
 chemistry of [M2T2_12] sheets
;
_journal_name_full 'The Canadian Mineralogist'
_journal_page_first 947
_journal_page_last 960
_journal_paper_doi 10.2113/gscanmin.40.3.947
_journal_volume 40
_journal_year 2002
_chemical_formula_sum 'Na4 O10 Si2 Ti3'
_chemical_name_mineral Paranatisite
_space_group_IT_number 26
_symmetry_space_group_name_Hall 'P 2c -2'
_symmetry_space_group_name_H-M 'P m c 21'
_cell_angle_alpha 90
_cell_angle_beta 90
_cell_angle_gamma 90
_cell_length_a 9.181
_cell_length_b 4.800
_cell_length_c 9.811
_cell_formula_units_Z 2
_cell_volume 432.359
_database_code_amcsd 0005777
_exptl_crystal_density_diffrn 3.470
_cod_original_formula_sum 'Ti3 Si2 Na4 O10'
_cod_database_code 9004684

loop_
_space_group_symop_operation_xyz
x,y,z
x,-y,1/2+z
-x,y,z
-x,-y,1/2+z

loop_
_atom_site_aniso_label
_atom_site_aniso_U_11
_atom_site_aniso_U_22
_atom_site_aniso_U_33
_atom_site_aniso_U_12
_atom_site_aniso_U_13
_atom_site_aniso_U_23
Ti(1) 0.00010 0.00900 0.00790 0.00000 0.00000 0.00100
Ti(2B) 0.00400 0.00900 0.00500 0.00000 0.00000 0.00100
Na(1) 0.00650 0.01460 0.01480 0.00300 -0.00120 0.00080
Na(2) 0.01670 0.01800 0.01510 0.00000 0.00000 0.00600
Na(3) 0.00650 0.01580 0.01650 0.00000 0.00000 -0.00300
O(1) 0.00600 0.01400 0.01600 -0.00300 -0.00200 0.00300
O(2) 0.00700 0.01500 0.01600 -0.00200 0.00100 0.00200
O(3) 0.00900 0.01400 0.01500 0.00000 0.00000 -0.00200
O(4) 0.00200 0.01700 0.01200 0.00400 0.00500 0.00050
O(5) 0.00200 0.00900 0.01700 -0.00300 0.00200 -0.00050
O(6) 0.00300 0.01600 0.02500 0.00000 0.00000 -0.00020

loop_
_atom_site_label
_atom_site_fract_x
_atom_site_fract_y
_atom_site_fract_z
_atom_site_U_iso_or_equiv
Ti(1) 0.00000 0.03420 0.45940 0.00570
Ti(2A) 0.50000 0.52480 0.17820 0.01200
Ti(2B) 0.50000 0.47770 0.24220 0.00600
Si(1) 0.24961 -0.00040 0.20950 0.00650
Na(1) -0.24955 0.49650 0.46140 0.01200
Na(2) 0.00000 0.49800 0.21380 0.01660
Na(3) 0.50000 0.09260 -0.04060 0.01290
O(1) 0.14610 0.14430 0.59340 0.01190
O(2) 0.64970 0.75220 0.27300 0.01240
O(3) 0.00000 -0.32020 0.46220 0.01280
O(4) 0.14690 0.14520 0.32290 0.01050
O(5) 0.35110 0.23940 0.13960 0.00930
O(6) 0.50000 -0.35330 0.01120 0.01450

loop_
_cod_related_entry_id
_cod_related_entry_database
_cod_related_entry_code
1 AMCSD 0005777
